data_2312442
loop_
_publ_author_name
'Rusanov, Eduard B.'
'W&#xf6;rle, Michael D'
'Kovalenko, Maksym V.'
'Domasevitch, Kostiantyn V.'
'Rusanova, Julia A.'

_publ_section_title
;
 Attractive and repulsive forces in a crystal of
 [Rb(18-crown-6)][SbCl<sub>6</sub>] under high pressure.
;
_journal_issue 'Pt 2'
_journal_name_full 'Acta crystallographica Section B, Structural science, crystal engineering and materials'
_journal_page_first 135
_journal_page_last 145
_journal_paper_doi 10.1107/S2052520624001586
_journal_volume 80
_journal_year 2024
_chemical_formula_moiety 'C12 H24 O6 Rb, Cl6 Sb'
_chemical_formula_sum 'C12 H24 Cl6 O6 Rb Sb'
_chemical_formula_weight 684.23
_space_group_crystal_system trigonal
_space_group_IT_number 148
_space_group_name_Hall '-R 3'
_space_group_name_H-M_alt 'R -3 :H'
_atom_sites_solution_hydrogens geom
_audit_creation_date 2023-12-19
_audit_creation_method
;
Olex2 1.5
(compiled 2023.03.06 svn.rbb2c1857 for OlexSys, GUI svn.r6748)
;
_cell_angle_alpha 90
_cell_angle_beta 90
_cell_angle_gamma 120
_cell_formula_units_Z 3
_cell_length_a 14.0266(7)
_cell_length_b 14.0266(7)
_cell_length_c 9.9794(4)
_cell_measurement_pressure 380000
_cell_measurement_reflns_used 1638
_cell_measurement_temperature 293(1)
_cell_measurement_theta_max 29.8070
_cell_measurement_theta_min 2.6280
_cell_volume 1700.36(14)
_computing_cell_refinement 'CrysAlisPro 1.171.42.94a (Rigaku OD, 2023)'
_computing_data_collection 'CrysAlisPro 1.171.42.94a (Rigaku OD, 2023)'
_computing_data_reduction 'CrysAlisPro 1.171.42.94a (Rigaku OD, 2023)'
_computing_molecular_graphics 'Olex2 1.5 (Dolomanov et al., 2009)'
_computing_publication_material 'Olex2 1.5 (Dolomanov et al., 2009)'
_computing_structure_refinement 'SHELXL 2018/3 (Sheldrick, 2015)'
_computing_structure_solution 'SHELXT 2018/2 (Sheldrick, 2018)'
_diffrn_ambient_environment air
_diffrn_ambient_pressure 380000
_diffrn_ambient_temperature 293(1)
_diffrn_detector 'Hybrid Pixel Array Detector'
_diffrn_detector_area_resol_mean 10.0000
_diffrn_detector_type HyPix
_diffrn_measured_fraction_theta_full 0.731
_diffrn_measured_fraction_theta_max 0.681
_diffrn_measurement_details
;
List of Runs (angles in degrees, time in seconds):

  # Type    Start    End  Width  t~exp~   \w     \q     \k     \f   Frames
--------------------------------------------------------------------------
  1  \w    -29.00   1.00   1.00    5.00    --  -26.20 -57.00-150.00   30
  2  \w    -33.00  -7.00   1.00    5.00    --  -26.20 -26.00   8.00   26
  3  \w    -54.00   4.00   1.00    5.00    --  -26.20  -9.00  19.00   58
  4  \w    -11.00  22.00   1.00    5.00    --  -26.20 -82.00-151.00   33
  5  \w     -3.00  31.00   1.00    5.00    --  -26.20 -97.00  35.00   34
  6  \w      5.00  35.00   1.00    5.00    --  -26.20-114.00  45.00   30
  7  \w     51.00  76.00   1.00    5.00    --   24.80-156.00  99.00   25
  8  \w     20.00  45.00   1.00    5.00    --   24.80-120.00-103.00   25
  9  \w    -37.00 -12.00   1.00    5.00    --   24.80  -9.00  19.00   25
 10  \w     33.00  70.00   1.00    5.00    --   24.80  32.00 123.00   37
 11  \w      2.00  27.00   1.00    5.00    --   24.80  57.00 106.00   25
 12  \w    -37.00 -15.00   1.00    5.00    --   24.80  38.00   0.00   22
 13  \w     72.00  97.00   1.00    5.00    --   24.80  25.00 -90.00   25
 14  \w    -13.00  12.00   1.00    5.00    --   24.80   9.00-166.00   25
 15  \w    -37.00 -12.00   1.00    5.00    --  -26.20   9.00-166.00   25
 16  \w    -34.00  -9.00   1.00    5.00    --  -26.20  77.00 -30.00   25
 17  \w    -82.00 -56.00   1.00    5.00    --  -26.20 120.00 -20.00   26
 18  \w    -99.00 -74.00   1.00    5.00    --  -26.20 156.00 136.00   25
 19  \w      2.00  27.00   1.00    5.00    --  -26.20  57.00 106.00   25
;
_diffrn_measurement_device 'four-circle diffractometer'
_diffrn_measurement_device_type 'XtaLAB Synergy, Dualflex, HyPix'
_diffrn_measurement_method '\w scans'
_diffrn_measurement_specimen_support 'diamond anvil cell'
_diffrn_orient_matrix_type 'CrysAlisPro convention (1999,Acta A55,543-557)'
_diffrn_orient_matrix_UB_11 0.0322284000
_diffrn_orient_matrix_UB_12 -0.0187899000
_diffrn_orient_matrix_UB_13 -0.0333822000
_diffrn_orient_matrix_UB_21 0.0231644000
_diffrn_orient_matrix_UB_22 -0.0024682000
_diffrn_orient_matrix_UB_23 0.0621378000
_diffrn_orient_matrix_UB_31 -0.0428621000
_diffrn_orient_matrix_UB_32 -0.0552090000
_diffrn_orient_matrix_UB_33 0.0085498000
_diffrn_radiation_monochromator mirror
_diffrn_radiation_probe x-ray
_diffrn_radiation_type 'Mo K\a'
_diffrn_radiation_wavelength 0.71073
_diffrn_reflns_av_R_equivalents 0.0327
_diffrn_reflns_av_unetI/netI 0.0265
_diffrn_reflns_Laue_measured_fraction_full 0.731
_diffrn_reflns_Laue_measured_fraction_max 0.681
_diffrn_reflns_limit_h_max 12
_diffrn_reflns_limit_h_min -12
_diffrn_reflns_limit_k_max 14
_diffrn_reflns_limit_k_min -13
_diffrn_reflns_limit_l_max 12
_diffrn_reflns_limit_l_min -12
_diffrn_reflns_number 2783
_diffrn_reflns_point_group_measured_fraction_full 0.731
_diffrn_reflns_point_group_measured_fraction_max 0.681
_diffrn_reflns_theta_full 25.242
_diffrn_reflns_theta_max 27.493
_diffrn_reflns_theta_min 2.641
_diffrn_source 'micro-focus sealed X-ray tube'
_diffrn_source_type 'PhotonJet (Mo) X-ray Source'
_exptl_absorpt_coefficient_mu 4.082
_exptl_absorpt_correction_T_max 1.00000
_exptl_absorpt_correction_T_min 0.31404
_exptl_absorpt_correction_type multi-scan
_exptl_absorpt_process_details
;
CrysAlisPro 1.171.42.94a (Rigaku Oxford Diffraction, 2023)
Empirical absorption correction using spherical harmonics,
implemented in SCALE3 ABSPACK scaling algorithm.
;
_exptl_crystal_colour yellow
_exptl_crystal_density_diffrn 2.005
_exptl_crystal_description prizm
_exptl_crystal_F_000 1002
_exptl_crystal_size_max 0.15
_exptl_crystal_size_mid 0.12
_exptl_crystal_size_min 0.11
_refine_diff_density_max 0.231
_refine_diff_density_min -0.483
_refine_diff_density_rms 0.071
_refine_ls_extinction_method none
_refine_ls_goodness_of_fit_ref 1.059
_refine_ls_hydrogen_treatment constr
_refine_ls_matrix_type full
_refine_ls_number_parameters 42
_refine_ls_number_reflns 595
_refine_ls_number_restraints 0
_refine_ls_restrained_S_all 1.059
_refine_ls_R_factor_all 0.0279
_refine_ls_R_factor_gt 0.0235
_refine_ls_shift/su_max 0.000
_refine_ls_shift/su_mean 0.000
_refine_ls_structure_factor_coef Fsqd
_refine_ls_weighting_details 'w=1/[\s^2^(Fo^2^)+(0.0290P)^2^] where P=(Fo^2^+2Fc^2^)/3'
_refine_ls_weighting_scheme calc
_refine_ls_wR_factor_gt 0.0511
_refine_ls_wR_factor_ref 0.0521
_reflns_Friedel_coverage 0.000
_reflns_number_gt 547
_reflns_number_total 595
_reflns_threshold_expression 'I > 2\s(I)'
_cod_data_source_file px5059.cif
_cod_data_source_block Rb3k8
_cod_depositor_comments 'Adding full bibliography for 2312438--2312457.cif.'
_cod_original_cell_volume 1700.36(18)
_cod_original_sg_symbol_H-M 'R -3'
_cod_database_code 2312442
_shelx_shelxl_version_number 2018/3
_chemical_oxdiff_formula C12H24O6RbSbCl6
_chemical_oxdiff_usercomment 'RbCrSbCl6 at 3k8'
_shelx_space_group_comment
;
The symmetry employed for this shelxl refinement is uniquely defined
by the following loop, which should always be used as a source of
symmetry information in preference to the above space-group names.
They are only intended as comments.
;
_shelx_estimated_absorpt_t_max 0.662
_shelx_estimated_absorpt_t_min 0.580
_diffrn_orient_matrix_axis[1] matrixX
_diffrn_orient_matrix_axis[2] matrixY
_diffrn_orient_matrix_axis[3] matrixZ
_olex2_refinement_description
;
1. Fixed Uiso
 At 1.2 times of:
  All C(H,H) groups
2. Others
 Fixed Sof: Rb1(0.166667)
3.a Secondary CH2 refined with riding coordinates:
 C1(H1A,H1B), C2(H2A,H2B)
;
_olex2_submission_special_instructions 'No special instructions were received'
_oxdiff_exptl_absorpt_empirical_details
;
Empirical correction (ABSPACK) includes:
- Absorption correction using spherical harmonics
- Frame scaling
;
_oxdiff_exptl_absorpt_empirical_full_max 2.449
_oxdiff_exptl_absorpt_empirical_full_min 0.728

loop_
_space_group_symop_operation_xyz
'x, y, z'
'-y, x-y, z'
'-x+y, -x, z'
'x+2/3, y+1/3, z+1/3'
'-y+2/3, x-y+1/3, z+1/3'
'-x+y+2/3, -x+1/3, z+1/3'
'x+1/3, y+2/3, z+2/3'
'-y+1/3, x-y+2/3, z+2/3'
'-x+y+1/3, -x+2/3, z+2/3'
'-x, -y, -z'
'y, -x+y, -z'
'x-y, x, -z'
'-x+2/3, -y+1/3, -z+1/3'
'y+2/3, -x+y+1/3, -z+1/3'
'x-y+2/3, x+1/3, -z+1/3'
'-x+1/3, -y+2/3, -z+2/3'
'y+1/3, -x+y+2/3, -z+2/3'
'x-y+1/3, x+2/3, -z+2/3'

loop_
_atom_site_label
_atom_site_type_symbol
_atom_site_fract_x
_atom_site_fract_y
_atom_site_fract_z
_atom_site_U_iso_or_equiv
_atom_site_adp_type
_atom_site_occupancy
_atom_site_site_symmetry_order
_atom_site_calc_flag
_atom_site_refinement_flags_posn
_atom_site_refinement_flags_adp
_atom_site_refinement_flags_occupancy
_atom_site_disorder_assembly
_atom_site_disorder_group
Sb1 Sb 0.000000 0.000000 1.000000 0.02836(16) Uani 1 6 d S T P . .
Rb1 Rb 0.000000 0.000000 0.54429(10) 0.0495(3) Uani 0.5 3 d S T P . .
Cl1 Cl 0.07919(7) 0.15894(6) 0.86254(7) 0.0483(2) Uani 1 1 d . . . . .
O1 O 0.06323(15) 0.22585(15) 0.47644(18) 0.0366(5) Uani 1 1 d . . . . .
C1 C 0.1727(2) 0.2994(2) 0.5205(3) 0.0409(7) Uani 1 1 d . . . . .
H1A H 0.175812 0.299112 0.617580 0.049 Uiso 1 1 calc R U . . .
H1B H 0.195195 0.373711 0.491336 0.049 Uiso 1 1 calc R U . . .
C2 C 0.2484(2) 0.2641(2) 0.4634(3) 0.0384(7) Uani 1 1 d . . . . .
H2A H 0.238038 0.254854 0.367199 0.046 Uiso 1 1 calc R U . . .
H2B H 0.324208 0.320034 0.480547 0.046 Uiso 1 1 calc R U . . .

loop_
_atom_site_aniso_label
_atom_site_aniso_U_11
_atom_site_aniso_U_22
_atom_site_aniso_U_33
_atom_site_aniso_U_23
_atom_site_aniso_U_13
_atom_site_aniso_U_12
Sb1 0.0260(2) 0.0260(2) 0.0331(2) 0.000 0.000 0.01300(10)
Rb1 0.0291(3) 0.0291(3) 0.0904(10) 0.000 0.000 0.01454(17)
Cl1 0.0461(5) 0.0403(5) 0.0574(5) 0.0163(3) 0.0081(3) 0.0207(4)
O1 0.0281(11) 0.0297(12) 0.0508(11) -0.0070(8) -0.0016(8) 0.0135(10)
C1 0.0387(19) 0.0261(17) 0.0519(17) -0.0006(13) -0.0066(13) 0.0118(15)
C2 0.0271(18) 0.0305(17) 0.0473(15) 0.0082(12) 0.0010(12) 0.0068(14)

loop_
_atom_type_symbol
_atom_type_description
_atom_type_scat_dispersion_real
_atom_type_scat_dispersion_imag
_atom_type_scat_source
C C 0.0033 0.0016 'International Tables Vol C Tables 4.2.6.8 and 6.1.1.4'
H H 0.0000 0.0000 'International Tables Vol C Tables 4.2.6.8 and 6.1.1.4'
O O 0.0106 0.0060 'International Tables Vol C Tables 4.2.6.8 and 6.1.1.4'
Cl Cl 0.1484 0.1585 'International Tables Vol C Tables 4.2.6.8 and 6.1.1.4'
Rb Rb -0.9393 2.9676 'International Tables Vol C Tables 4.2.6.8 and 6.1.1.4'
Sb Sb -0.5866 1.5461 'International Tables Vol C Tables 4.2.6.8 and 6.1.1.4'

loop_
_axis.id
_axis.type
_axis.equipment
_axis.parity
_axis.depends_on
_axis.zero
_axis.vector[1]
_axis.vector[2]
_axis.vector[3]
source . source . . . 0.99999993 0.00000000 0.00038642
omega rotation goniometer -1 . -0.36958000 0.00000000 0.00000000 1.00000000
kappa rotation goniometer -1 omega -0.12491000 -0.76551937 0.00000000 0.64341284
phi rotation goniometer -1 kappa . -0.00006597 0.00000000 1.00000000
theta rotation goniometer -1 . 0.65160000 0.00000000 0.00000000 1.00000000
matrixX general general . phi . 1.00000000 0.00000000 0.00000000
matrixY general general . phi . 0.00000000 1.00000000 0.00000000
matrixZ general general . phi . 0.00000000 0.00000000 1.00000000
dacX translation general . phi . 0.00000000 1.00000000 0.00000000
dacY translation general . phi . -1.00000000 0.00000000 0.00000000
dacZ translation general . phi . 0.00000000 0.00000000 1.00000000

loop_
_geom_angle_atom_site_label_1
_geom_angle_atom_site_label_2
_geom_angle_atom_site_label_3
_geom_angle
_geom_angle_site_symmetry_1
_geom_angle_site_symmetry_3
_geom_angle_publ_flag
Cl1 Sb1 Cl1 90.18(3) . 11_557 ?
Cl1 Sb1 Cl1 89.82(3) 2 3 ?
Cl1 Sb1 Cl1 89.82(3) 12_557 10_557 ?
Cl1 Sb1 Cl1 89.82(3) . 2 ?
Cl1 Sb1 Cl1 89.82(3) 11_557 10_557 ?
Cl1 Sb1 Cl1 180.00(3) 11_557 2 ?
Cl1 Sb1 Cl1 90.18(3) 11_557 3 ?
Cl1 Sb1 Cl1 90.18(3) . 12_557 ?
Cl1 Sb1 Cl1 180.0 12_557 3 ?
Cl1 Sb1 Cl1 89.82(3) 11_557 12_557 ?
Cl1 Sb1 Cl1 90.18(3) 2 10_557 ?
Cl1 Sb1 Cl1 90.18(3) 2 12_557 ?
Cl1 Sb1 Cl1 90.18(3) 3 10_557 ?
Cl1 Sb1 Cl1 89.82(3) . 3 ?
Cl1 Sb1 Cl1 180.00(4) . 10_557 ?
O1 Rb1 Cl1 124.38(5) 10_556 . ?
O1 Rb1 Cl1 109.69(4) 3 . ?
O1 Rb1 Cl1 123.41(4) 2 . ?
O1 Rb1 Cl1 85.45(4) 12_556 . ?
O1 Rb1 Cl1 73.08(4) . . ?
O1 Rb1 Cl1 72.63(4) 11_556 . ?
O1 Rb1 O1 59.871(11) 12_556 2 ?
O1 Rb1 O1 59.872(11) 11_556 . ?
O1 Rb1 O1 162.37(4) 11_556 2 ?
O1 Rb1 O1 114.76(3) . 2 ?
O1 Rb1 O1 59.871(11) 10_556 2 ?
O1 Rb1 O1 59.871(11) 11_556 3 ?
O1 Rb1 O1 119.474(10) 10_556 12_556 ?
O1 Rb1 O1 59.871(11) 10_556 3 ?
O1 Rb1 O1 162.37(4) 10_556 . ?
O1 Rb1 O1 162.37(4) 12_556 3 ?
O1 Rb1 O1 119.474(10) 11_556 12_556 ?
O1 Rb1 O1 114.76(3) . 3 ?
O1 Rb1 O1 119.474(10) 11_556 10_556 ?
O1 Rb1 O1 114.76(3) 2 3 ?
O1 Rb1 O1 59.871(11) 12_556 . ?
Sb1 Cl1 Rb1 94.10(3) . . ?
C1 O1 Rb1 110.37(16) . . ?
C1 O1 Rb1 116.94(17) . 10_556 ?
C1 O1 C2 112.6(2) . 12_556 ?
C2 O1 Rb1 115.72(16) 12_556 10_556 ?
C2 O1 Rb1 107.19(16) 12_556 . ?
O1 C1 H1A 109.8 . . ?
O1 C1 H1B 109.8 . . ?
O1 C1 C2 109.3(2) . . ?
H1A C1 H1B 108.3 . . ?
C2 C1 H1A 109.8 . . ?
C2 C1 H1B 109.8 . . ?
O1 C2 C1 109.3(2) 11_556 . ?
O1 C2 H2A 109.8 11_556 . ?
O1 C2 H2B 109.8 11_556 . ?
C1 C2 H2A 109.8 . . ?
C1 C2 H2B 109.8 . . ?
H2A C2 H2B 108.3 . . ?

loop_
_geom_bond_atom_site_label_1
_geom_bond_atom_site_label_2
_geom_bond_distance
_geom_bond_site_symmetry_2
_geom_bond_publ_flag
Sb1 Cl1 2.3684(7) . ?
Sb1 Cl1 2.3684(7) 3 ?
Sb1 Cl1 2.3684(7) 12_557 ?
Sb1 Cl1 2.3684(7) 11_557 ?
Sb1 Cl1 2.3684(7) 10_557 ?
Sb1 Cl1 2.3684(7) 2 ?
Rb1 Rb1 0.8840(19) 10_556 ?
Rb1 Cl1 3.7167(11) . ?
Rb1 O1 2.8382(19) 11_556 ?
Rb1 O1 2.9105(19) 2 ?
Rb1 O1 2.9105(19) 3 ?
Rb1 O1 2.8382(19) 10_556 ?
Rb1 O1 2.8382(19) 12_556 ?
Rb1 O1 2.9105(19) . ?
O1 C1 1.426(3) . ?
O1 C2 1.427(3) 12_556 ?
C1 H1A 0.9700 . ?
C1 H1B 0.9700 . ?
C1 C2 1.491(4) . ?
C2 H2A 0.9700 . ?
C2 H2B 0.9700 . ?

loop_
_geom_torsion_atom_site_label_1
_geom_torsion_atom_site_label_2
_geom_torsion_atom_site_label_3
_geom_torsion_atom_site_label_4
_geom_torsion
_geom_torsion_site_symmetry_1
_geom_torsion_site_symmetry_2
_geom_torsion_site_symmetry_3
_geom_torsion_site_symmetry_4
_geom_torsion_publ_flag
Rb1 O1 C1 C2 55.0(3) . . . . ?
Rb1 O1 C1 C2 37.1(3) 10_556 . . . ?
O1 C1 C2 O1 -68.7(3) . . . 11_556 ?
C2 O1 C1 C2 174.7(2) 12_556 . . . ?
